data_1558918
loop_
_publ_author_name
'Tang, Shuang'
'Zhang, Xin-Tian'
'Ma, Yun-Bao'
'Huang, Xiao-Yan'
'Geng, Chang-An'
'Li, Tian-Ze'
'Zhang, Xue-Mei'
'Shen, Cheng'
'Su, Li-Hua'
'Gao, Zhen'
'Chen, Ji-Jun'

_publ_section_title
;
 Artemyrianolides A--S, Cytotoxic Sesquiterpenoids from Artemisia
 myriantha
;
_journal_name_full 'Journal of Natural Products'
_journal_paper_doi 10.1021/acs.jnatprod.0c00396
_journal_year 2020
_chemical_absolute_configuration ad
_chemical_formula_moiety 'C15 H20 O4'
_chemical_formula_sum 'C15 H20 O4'
_chemical_formula_weight 264.31
_space_group_crystal_system orthorhombic
_space_group_IT_number 19
_space_group_name_Hall 'P 2ac 2ab'
_space_group_name_H-M_alt 'P 21 21 21'
_atom_sites_solution_hydrogens geom
_cell_angle_alpha 90
_cell_angle_beta 90
_cell_angle_gamma 90
_cell_formula_units_Z 4
_cell_length_a 8.4795(2)
_cell_length_b 10.1279(3)
_cell_length_c 15.4669(4)
_cell_measurement_reflns_used 9933
_cell_measurement_temperature 100.(2)
_cell_measurement_theta_max 72.4115
_cell_measurement_theta_min 2.8570
_cell_volume 1328.29(6)
_computing_cell_refinement 'SAINT V8.38A (Bruker AXS Inc., 2017)'
_computing_data_collection 'Bruker Instrument Service vV6.2.9'
_computing_data_reduction 'SAINT V8.38A (Bruker AXS Inc., 2017)'
_computing_structure_refinement 'SHELXL-2017/1 (Sheldrick, 2017)'
_computing_structure_solution 'SHELXT 2014/5 (Sheldrick, 2014)'
_diffrn_ambient_temperature 100.(2)
_diffrn_detector_area_resol_mean 7.3910
_diffrn_measured_fraction_theta_full 0.994
_diffrn_measured_fraction_theta_max 0.994
_diffrn_measurement_device_type 'Bruker D8 VENTURE PHOTON II'
_diffrn_radiation_monochromator 'Helixos MX multilayer Optic'
_diffrn_radiation_type 'Cu K\a'
_diffrn_radiation_wavelength 1.54178
_diffrn_reflns_av_R_equivalents 0.0290
_diffrn_reflns_av_unetI/netI 0.0193
_diffrn_reflns_limit_h_max 10
_diffrn_reflns_limit_h_min -10
_diffrn_reflns_limit_k_max 12
_diffrn_reflns_limit_k_min -10
_diffrn_reflns_limit_l_max 19
_diffrn_reflns_limit_l_min -19
_diffrn_reflns_number 14226
_diffrn_reflns_theta_full 72.41
_diffrn_reflns_theta_max 72.41
_diffrn_reflns_theta_min 5.22
_diffrn_source 'Ius Diamond'
_diffrn_source_type Microfocus
_exptl_absorpt_coefficient_mu 0.776
_exptl_absorpt_correction_T_max 0.89
_exptl_absorpt_correction_T_min 0.79
_exptl_absorpt_correction_type multi-scan
_exptl_absorpt_process_details
;
SADABS-2016/2 - Bruker AXS area detector scaling and absorption correction
;
_exptl_crystal_colour 'translucent light colourless'
_exptl_crystal_density_diffrn 1.322
_exptl_crystal_density_method 'not measured'
_exptl_crystal_description block
_exptl_crystal_F_000 568
_exptl_crystal_size_max 0.260
_exptl_crystal_size_mid 0.250
_exptl_crystal_size_min 0.150
_refine_diff_density_max 0.262
_refine_diff_density_min -0.151
_refine_ls_abs_structure_details
;

Flack x determined using 1079 quotients [(I+)-(I-)]/[(I+)+(I-)]
(Parsons, Flack and Wagner, Acta Cryst. B69 (2013) 249-259).
;
_refine_ls_abs_structure_Flack 0.01(4)
_refine_ls_extinction_method none
_refine_ls_goodness_of_fit_ref 1.013
_refine_ls_hydrogen_treatment constr
_refine_ls_matrix_type full
_refine_ls_number_parameters 173
_refine_ls_number_reflns 2619
_refine_ls_number_restraints 0
_refine_ls_restrained_S_all 1.013
_refine_ls_R_factor_all 0.0301
_refine_ls_R_factor_gt 0.0298
_refine_ls_shift/su_max 0.000
_refine_ls_shift/su_mean 0.000
_refine_ls_structure_factor_coef Fsqd
_refine_ls_weighting_details 'w=1/[\s^2^(Fo^2^)+(0.1000P)^2^] where P=(Fo^2^+2Fc^2^)/3'
_refine_ls_weighting_scheme calc
_refine_ls_wR_factor_gt 0.1054
_refine_ls_wR_factor_ref 0.1060
_reflns_number_gt 2601
_reflns_number_total 2619
_reflns_threshold_expression 'I > 2\s(I)'
_cod_data_source_file np0c00396_si_003.cif
_cod_data_source_block j1
_cod_depositor_comments
;
The following automatic conversions were performed:

data item '_exptl_absorpt_correction_type' value 'Multi-Scan' was
changed to 'multi-scan' in accordance with the
/home/data/users/saulius/crontab/automatic-downloads/rss-feeds/ACS/lib/dictionaries/cif_core.dic
dictionary named 'cif_core.dic' version 2.4.2 last updated on
2011-04-26.

Automatic conversion script
Id: cif_fix_values 7556 2019-12-06 15:28:31Z antanas 
;
_cod_database_code 1558918

loop_
_space_group_symop_operation_xyz
'x, y, z'
'x+1/2, -y+1/2, -z'
'-x, y+1/2, -z+1/2'
'-x+1/2, -y, z+1/2'

loop_
_atom_site_type_symbol
_atom_site_label
_atom_site_fract_x
_atom_site_fract_y
_atom_site_fract_z
_atom_site_U_iso_or_equiv
_atom_site_adp_type
_atom_site_calc_flag
_atom_site_refinement_flags_adp
_atom_site_refinement_flags_occupancy
_atom_site_refinement_flags_posn
_atom_site_occupancy
_atom_site_disorder_assembly
_atom_site_disorder_group
O O1 0.17723(14) 0.39074(11) 0.44479(8) 0.0244(3) Uani d . . . 1 . .
O O2 0.64443(17) 0.46431(14) 0.61104(8) 0.0357(3) Uani d . . . 1 . .
O O3 0.68207(14) 0.58744(12) 0.49240(8) 0.0298(3) Uani d . . . 1 . .
O O4 0.24989(14) 0.36882(12) 0.53018(7) 0.0261(3) Uani d . . . 1 . .
C C1 0.5482(2) 0.64134(17) 0.21343(11) 0.0290(4) Uani d . . . 1 . .
H H12 0.557863 0.548923 0.231451 0.044 Uiso calc U . R 1 . .
H H11 0.649946 0.672456 0.191278 0.044 Uiso calc U . R 1 . .
H H1 0.468317 0.648579 0.167911 0.044 Uiso calc U . R 1 . .
C C2 0.5001(2) 0.72434(15) 0.28966(11) 0.0240(4) Uani d . . . 1 . .
C C3 0.6131(2) 0.72650(17) 0.36606(11) 0.0277(4) Uani d . . . 1 . .
H H9 0.574802 0.788835 0.410673 0.033 Uiso calc U . R 1 . .
H H10 0.718991 0.755556 0.346948 0.033 Uiso calc U . R 1 . .
C C4 0.62182(18) 0.58607(16) 0.40344(10) 0.0241(4) Uani d . . . 1 . .
H H18 0.695902 0.533093 0.367001 0.029 Uiso calc U . R 1 . .
C C5 0.46768(17) 0.51027(14) 0.41140(9) 0.0182(3) Uani d . . . 1 . .
H H17 0.434018 0.473331 0.354355 0.022 Uiso calc U . R 1 . .
C C6 0.33364(17) 0.59060(14) 0.45392(9) 0.0182(3) Uani d . . . 1 . .
H H16 0.346159 0.589386 0.517559 0.022 Uiso calc U . R 1 . .
H H2 0.338713 0.683523 0.434258 0.022 Uiso calc U . R 1 . .
C C16 0.1406(2) 0.45320(19) 0.27802(12) 0.0307(4) Uani d . . . 1 . .
H H16A 0.169665 0.367028 0.296321 0.037 Uiso calc U . R 1 . .
H H16B 0.115249 0.46907 0.2191 0.037 Uiso calc U . R 1 . .
C C7 0.17474(18) 0.53105(15) 0.42934(11) 0.0204(3) Uani d . . . 1 . .
H H3 0.090244 0.572212 0.4655 0.025 Uiso calc U . R 1 . .
C C8 0.6203(2) 0.48220(17) 0.53550(11) 0.0270(4) Uani d . . . 1 . .
C C9 0.4003(2) 0.30967(15) 0.51308(11) 0.0239(3) Uani d . . . 1 . .
H H5 0.3844 0.233408 0.474008 0.029 Uiso calc U . R 1 . .
H H6 0.443469 0.275264 0.568129 0.029 Uiso calc U . R 1 . .
C C10 0.52177(18) 0.40102(15) 0.47276(10) 0.0218(3) Uani d . . . 1 . .
H H4 0.596721 0.344044 0.439599 0.026 Uiso calc U . R 1 . .
C C11 0.13543(17) 0.55073(16) 0.33437(11) 0.0229(3) Uani d . . . 1 . .
C C12 0.08929(19) 0.69022(17) 0.30698(11) 0.0264(4) Uani d . . . 1 . .
H H7 0.07345 0.744472 0.359515 0.032 Uiso calc U . R 1 . .
H H8 -0.012672 0.686214 0.275907 0.032 Uiso calc U . R 1 . .
C C13 0.2125(2) 0.75978(18) 0.24805(11) 0.0286(4) Uani d . . . 1 . .
H H14 0.235703 0.703576 0.197249 0.034 Uiso calc U . R 1 . .
H H15 0.169416 0.844774 0.227047 0.034 Uiso calc U . R 1 . .
C C14 0.3597(2) 0.78369(14) 0.29785(10) 0.0249(4) Uani d . . . 1 . .
H H13 0.35332 0.84986 0.341243 0.03 Uiso calc U . R 1 . .

loop_
_atom_site_aniso_label
_atom_site_aniso_U_11
_atom_site_aniso_U_22
_atom_site_aniso_U_33
_atom_site_aniso_U_12
_atom_site_aniso_U_13
_atom_site_aniso_U_23
O1 0.0241(5) 0.0178(6) 0.0314(6) -0.0045(5) -0.0050(4) 0.0033(4)
O2 0.0401(7) 0.0345(7) 0.0325(7) 0.0071(6) -0.0158(6) -0.0079(6)
O3 0.0248(6) 0.0296(7) 0.0349(6) -0.0043(5) -0.0067(5) -0.0085(5)
O4 0.0277(6) 0.0239(6) 0.0267(6) 0.0017(5) 0.0028(5) 0.0056(4)
C1 0.0350(8) 0.0249(8) 0.0271(8) 0.0002(7) 0.0118(7) -0.0028(6)
C2 0.0297(8) 0.0158(7) 0.0266(7) -0.0055(6) 0.0118(7) -0.0010(6)
C3 0.0246(7) 0.0235(8) 0.0350(9) -0.0095(6) 0.0087(7) -0.0086(7)
C4 0.0191(7) 0.0247(8) 0.0285(8) -0.0030(6) 0.0012(6) -0.0107(7)
C5 0.0166(7) 0.0158(6) 0.0221(7) -0.0009(5) 0.0002(6) -0.0057(6)
C6 0.0192(6) 0.0161(7) 0.0192(6) 0.0004(5) 0.0021(5) -0.0025(5)
C16 0.0330(8) 0.0252(8) 0.0339(8) 0.0023(7) -0.0128(7) -0.0059(7)
C7 0.0182(7) 0.0154(7) 0.0276(7) -0.0002(5) 0.0017(6) -0.0005(6)
C8 0.0231(7) 0.0258(8) 0.0320(8) 0.0055(6) -0.0072(7) -0.0076(7)
C9 0.0292(8) 0.0167(7) 0.0258(7) 0.0038(6) -0.0017(6) 0.0016(6)
C10 0.0202(6) 0.0222(8) 0.0229(7) 0.0027(6) -0.0037(6) -0.0060(6)
C11 0.0170(6) 0.0207(7) 0.0310(8) 0.0012(6) -0.0012(6) -0.0003(6)
C12 0.0253(8) 0.0236(8) 0.0302(8) 0.0069(6) 0.0001(6) 0.0010(6)
C13 0.0347(8) 0.0247(8) 0.0264(8) 0.0085(7) 0.0053(7) 0.0042(7)
C14 0.0353(8) 0.0135(7) 0.0258(7) 0.0005(6) 0.0106(7) 0.0005(6)

loop_
_atom_type_symbol
_atom_type_description
_atom_type_scat_dispersion_real
_atom_type_scat_dispersion_imag
_atom_type_scat_source
C C 0.0181 0.0091 'International Tables Vol C Tables 4.2.6.8 and 6.1.1.4'
H H 0.0000 0.0000 'International Tables Vol C Tables 4.2.6.8 and 6.1.1.4'
O O 0.0492 0.0322 'International Tables Vol C Tables 4.2.6.8 and 6.1.1.4'

loop_
_geom_angle_atom_site_label_1
_geom_angle_atom_site_label_2
_geom_angle_atom_site_label_3
_geom_angle_site_symmetry_1
_geom_angle_site_symmetry_3
_geom_angle
_geom_angle_publ_flag
C7 O1 O4 . . 107.65(11) ?
C8 O3 C4 . . 108.50(12) ?
C9 O4 O1 . . 105.63(11) ?
C2 C1 H12 . . 109.5 ?
C2 C1 H11 . . 109.5 ?
H12 C1 H11 . . 109.5 ?
C2 C1 H1 . . 109.5 ?
H12 C1 H1 . . 109.5 ?
H11 C1 H1 . . 109.5 ?
C14 C2 C1 . . 124.48(16) ?
C14 C2 C3 . . 118.68(14) ?
C1 C2 C3 . . 116.45(14) ?
C2 C3 C4 . . 108.00(13) ?
C2 C3 H9 . . 110.1 ?
C4 C3 H9 . . 110.1 ?
C2 C3 H10 . . 110.1 ?
C4 C3 H10 . . 110.1 ?
H9 C3 H10 . . 108.4 ?
O3 C4 C5 . . 103.18(12) ?
O3 C4 C3 . . 111.13(12) ?
C5 C4 C3 . . 117.14(13) ?
O3 C4 H18 . . 108.3 ?
C5 C4 H18 . . 108.3 ?
C3 C4 H18 . . 108.3 ?
C4 C5 C10 . . 99.08(12) ?
C4 C5 C6 . . 113.64(12) ?
C10 C5 C6 . . 109.74(12) ?
C4 C5 H17 . . 111.3 ?
C10 C5 H17 . . 111.3 ?
C6 C5 H17 . . 111.3 ?
C7 C6 C5 . . 109.62(12) ?
C7 C6 H16 . . 109.7 ?
C5 C6 H16 . . 109.7 ?
C7 C6 H2 . . 109.7 ?
C5 C6 H2 . . 109.7 ?
H16 C6 H2 . . 108.2 ?
C11 C16 H16A . . 120.0 ?
C11 C16 H16B . . 120.0 ?
H16A C16 H16B . . 120.0 ?
O1 C7 C11 . . 107.03(13) ?
O1 C7 C6 . . 109.62(12) ?
C11 C7 C6 . . 112.53(13) ?
O1 C7 H3 . . 109.2 ?
C11 C7 H3 . . 109.2 ?
C6 C7 H3 . . 109.2 ?
O2 C8 O3 . . 121.93(16) ?
O2 C8 C10 . . 129.28(17) ?
O3 C8 C10 . . 108.79(13) ?
O4 C9 C10 . . 115.12(12) ?
O4 C9 H5 . . 108.5 ?
C10 C9 H5 . . 108.5 ?
O4 C9 H6 . . 108.5 ?
C10 C9 H6 . . 108.5 ?
H5 C9 H6 . . 107.5 ?
C9 C10 C8 . . 116.07(13) ?
C9 C10 C5 . . 119.52(13) ?
C8 C10 C5 . . 99.76(12) ?
C9 C10 H4 . . 106.9 ?
C8 C10 H4 . . 106.9 ?
C5 C10 H4 . . 106.9 ?
C16 C11 C7 . . 122.26(16) ?
C16 C11 C12 . . 121.25(16) ?
C7 C11 C12 . . 116.49(14) ?
C11 C12 C13 . . 114.19(13) ?
C11 C12 H7 . . 108.7 ?
C13 C12 H7 . . 108.7 ?
C11 C12 H8 . . 108.7 ?
C13 C12 H8 . . 108.7 ?
H7 C12 H8 . . 107.6 ?
C14 C13 C12 . . 109.52(13) ?
C14 C13 H14 . . 109.8 ?
C12 C13 H14 . . 109.8 ?
C14 C13 H15 . . 109.8 ?
C12 C13 H15 . . 109.8 ?
H14 C13 H15 . . 108.2 ?
C2 C14 C13 . . 128.61(14) ?
C2 C14 H13 . . 115.7 ?
C13 C14 H13 . . 115.7 ?

loop_
_geom_bond_atom_site_label_1
_geom_bond_atom_site_label_2
_geom_bond_site_symmetry_2
_geom_bond_distance
_geom_bond_publ_flag
O1 C7 . 1.4412(19) ?
O1 O4 . 1.4742(15) ?
O2 C8 . 1.200(2) ?
O3 C8 . 1.362(2) ?
O3 C4 . 1.4679(19) ?
O4 C9 . 1.434(2) ?
C1 C2 . 1.505(2) ?
C1 H12 . 0.98 ?
C1 H11 . 0.98 ?
C1 H1 . 0.98 ?
C2 C14 . 1.340(2) ?
C2 C3 . 1.522(2) ?
C3 C4 . 1.537(2) ?
C3 H9 . 0.99 ?
C3 H10 . 0.99 ?
C4 C5 . 1.521(2) ?
C4 H18 . 1.0 ?
C5 C10 . 1.528(2) ?
C5 C6 . 1.5447(18) ?
C5 H17 . 1.0 ?
C6 C7 . 1.524(2) ?
C6 H16 . 0.99 ?
C6 H2 . 0.99 ?
C16 C11 . 1.318(3) ?
C16 H16A . 0.95 ?
C16 H16B . 0.95 ?
C7 C11 . 1.519(2) ?
C7 H3 . 1.0 ?
C8 C10 . 1.521(2) ?
C9 C10 . 1.518(2) ?
C9 H5 . 0.99 ?
C9 H6 . 0.99 ?
C10 H4 . 1.0 ?
C11 C12 . 1.526(2) ?
C12 C13 . 1.555(2) ?
C12 H7 . 0.99 ?
C12 H8 . 0.99 ?
C13 C14 . 1.486(3) ?
C13 H14 . 0.99 ?
C13 H15 . 0.99 ?
C14 H13 . 0.95 ?

loop_
_geom_hbond_atom_site_label_D
_geom_hbond_atom_site_label_H
_geom_hbond_atom_site_label_A
_geom_hbond_site_symmetry_A
_geom_hbond_distance_DH
_geom_hbond_distance_HA
_geom_hbond_distance_DA
_geom_hbond_angle_DHA
_geom_hbond_publ_flag
C9 H6 O1 2_556 0.99 2.61 3.1713(19) 116.2 ?
C10 H4 O4 2_556 1.00 2.56 3.3486(19) 135.6 ?

loop_
_geom_torsion_atom_site_label_1
_geom_torsion_atom_site_label_2
_geom_torsion_atom_site_label_3
_geom_torsion_atom_site_label_4
_geom_torsion_site_symmetry_1
_geom_torsion_site_symmetry_2
_geom_torsion_site_symmetry_3
_geom_torsion_site_symmetry_4
_geom_torsion
_geom_torsion_publ_flag
C7 O1 O4 C9 . . . . -109.92(13) ?
C14 C2 C3 C4 . . . . 109.18(15) ?
C1 C2 C3 C4 . . . . -64.02(17) ?
C8 O3 C4 C5 . . . . 24.86(15) ?
C8 O3 C4 C3 . . . . 151.22(13) ?
C2 C3 C4 O3 . . . . -160.44(12) ?
C2 C3 C4 C5 . . . . -42.22(17) ?
O3 C4 C5 C10 . . . . -41.89(13) ?
C3 C4 C5 C10 . . . . -164.31(13) ?
O3 C4 C5 C6 . . . . 74.43(14) ?
C3 C4 C5 C6 . . . . -47.99(18) ?
C4 C5 C6 C7 . . . . 158.80(13) ?
C10 C5 C6 C7 . . . . -91.31(15) ?
O4 O1 C7 C11 . . . . 167.29(10) ?
O4 O1 C7 C6 . . . . 44.96(16) ?
C5 C6 C7 O1 . . . . 49.84(17) ?
C5 C6 C7 C11 . . . . -69.14(15) ?
C4 O3 C8 O2 . . . . -176.06(15) ?
C4 O3 C8 C10 . . . . 3.40(17) ?
O1 O4 C9 C10 . . . . 70.52(15) ?
O4 C9 C10 C8 . . . . 87.06(17) ?
O4 C9 C10 C5 . . . . -32.54(19) ?
O2 C8 C10 C9 . . . . 19.7(2) ?
O3 C8 C10 C9 . . . . -159.66(13) ?
O2 C8 C10 C5 . . . . 149.60(18) ?
O3 C8 C10 C5 . . . . -29.81(16) ?
C4 C5 C10 C9 . . . . 169.90(13) ?
C6 C5 C10 C9 . . . . 50.64(17) ?
C4 C5 C10 C8 . . . . 42.32(13) ?
C6 C5 C10 C8 . . . . -76.95(14) ?
O1 C7 C11 C16 . . . . -13.5(2) ?
C6 C7 C11 C16 . . . . 106.94(17) ?
O1 C7 C11 C12 . . . . 166.49(12) ?
C6 C7 C11 C12 . . . . -73.02(16) ?
C16 C11 C12 C13 . . . . -68.7(2) ?
C7 C11 C12 C13 . . . . 111.24(16) ?
C11 C12 C13 C14 . . . . -66.33(18) ?
C1 C2 C14 C13 . . . . 14.9(3) ?
C3 C2 C14 C13 . . . . -157.67(16) ?
C12 C13 C14 C2 . . . . 109.07(19) ?
